data_7224535
loop_
_publ_author_name
'Guo, Xianmin'
'Yan, Yongnian'
'Guo, Huadong'
'Qi, Yanjuan'
'Liu, Chunming'

_publ_section_title
;
 Seven entangled coordination polymers assembled from triphenylamine-based
 bisimidazole and dicarboxylates: interpenetration, self-penetration and
 mixed entanglement
;
_journal_issue 14
_journal_name_full CrystEngComm
_journal_page_first 2546
_journal_paper_doi 10.1039/C6CE00102E
_journal_volume 18
_journal_year 2016
_chemical_formula_moiety 'C38 H27 N5 O6 S Zn'
_chemical_formula_sum 'C38 H27 N5 O6 S Zn'
_chemical_formula_weight 747.08
_chemical_melting_point ?
_chemical_name_systematic
;
 ?
;
_space_group_IT_number 14
_symmetry_cell_setting monoclinic
_symmetry_space_group_name_Hall '-P 2yn'
_symmetry_space_group_name_H-M 'P 1 21/n 1'
_atom_sites_solution_hydrogens geom
_atom_sites_solution_primary direct
_atom_sites_solution_secondary difmap
_audit_creation_method SHELXL-97
_audit_update_record
;
2016-01-13 deposited with the CCDC.
2016-03-07 downloaded from the CCDC.
;
_cell_angle_alpha 90.00
_cell_angle_beta 93.708(2)
_cell_angle_gamma 90.00
_cell_formula_units_Z 4
_cell_length_a 7.4761(5)
_cell_length_b 18.3130(14)
_cell_length_c 25.1258(18)
_cell_measurement_reflns_used 8483
_cell_measurement_temperature 293(2)
_cell_measurement_theta_max 26.02
_cell_measurement_theta_min 1.61
_cell_volume 3432.8(4)
_computing_cell_refinement 'Bruker SMART'
_computing_data_collection 'Bruker SMART'
_computing_data_reduction 'Bruker SAINT'
_computing_molecular_graphics SHELXP-97
_computing_publication_material SHELXTL
_computing_structure_refinement 'SHELXL-97 (Sheldrick, 1997)'
_computing_structure_solution 'SHELXS-97 (Sheldrick, 1990)'
_diffrn_ambient_temperature 293(2)
_diffrn_detector_area_resol_mean 9.00cm
_diffrn_measured_fraction_theta_full 0.998
_diffrn_measured_fraction_theta_max 0.998
_diffrn_measurement_device_type 'CCD area detector'
_diffrn_measurement_method 'phi and omega scans'
_diffrn_radiation_monochromator graphite
_diffrn_radiation_source 'fine-focus sealed tube'
_diffrn_radiation_type MoK\a
_diffrn_radiation_wavelength 0.71073
_diffrn_reflns_av_R_equivalents 0.0695
_diffrn_reflns_av_sigmaI/netI 0.0938
_diffrn_reflns_limit_h_max 8
_diffrn_reflns_limit_h_min -9
_diffrn_reflns_limit_k_max 23
_diffrn_reflns_limit_k_min -24
_diffrn_reflns_limit_l_max 33
_diffrn_reflns_limit_l_min -33
_diffrn_reflns_number 25206
_diffrn_reflns_theta_full 28.27
_diffrn_reflns_theta_max 28.27
_diffrn_reflns_theta_min 1.38
_diffrn_standards_decay_% none
_diffrn_standards_interval_count none
_diffrn_standards_interval_time none
_diffrn_standards_number none
_exptl_absorpt_coefficient_mu 0.832
_exptl_absorpt_correction_T_max 0.844
_exptl_absorpt_correction_T_min 0.809
_exptl_absorpt_correction_type empirical
_exptl_absorpt_process_details SADABS
_exptl_crystal_colour grey
_exptl_crystal_density_diffrn 1.446
_exptl_crystal_density_method 'not measured'
_exptl_crystal_description block
_exptl_crystal_F_000 1536
_exptl_crystal_size_max 0.26
_exptl_crystal_size_mid 0.22
_exptl_crystal_size_min 0.21
_refine_diff_density_max 0.568
_refine_diff_density_min -0.287
_refine_diff_density_rms 0.076
_refine_ls_extinction_method none
_refine_ls_goodness_of_fit_ref 0.989
_refine_ls_hydrogen_treatment constr
_refine_ls_matrix_type full
_refine_ls_number_parameters 460
_refine_ls_number_reflns 8483
_refine_ls_number_restraints 0
_refine_ls_restrained_S_all 0.989
_refine_ls_R_factor_all 0.1323
_refine_ls_R_factor_gt 0.0521
_refine_ls_shift/su_max 0.000
_refine_ls_shift/su_mean 0.000
_refine_ls_structure_factor_coef Fsqd
_refine_ls_weighting_details 'calc w=1/[\s^2^(Fo^2^)+(0.0669P)^2^+0.2863P] where P=(Fo^2^+2Fc^2^)/3'
_refine_ls_weighting_scheme calc
_refine_ls_wR_factor_gt 0.1112
_refine_ls_wR_factor_ref 0.1518
_reflns_number_gt 4340
_reflns_number_total 8483
_reflns_threshold_expression >2sigma(I)
_cod_data_source_file c6ce00102e2.cif
_cod_data_source_block 1
_cod_depositor_comments
;
The following automatic conversions were performed:

'_chemical_melting_point' value 'not measured' was changed to '?' -
the value is undefined or not given.

Automatic conversion script
Id: cif_fix_values 4268 2015-11-12 08:31:59Z antanas 

 Adding full bibliography for 7224535--7224541.cif.
;
_cod_original_sg_symbol_H-M p21/n
_cod_database_code 7224535

loop_
_symmetry_equiv_pos_as_xyz
'x, y, z'
'-x+1/2, y+1/2, -z+1/2'
'-x, -y, -z'
'x-1/2, -y-1/2, z-1/2'

loop_
_atom_site_label
_atom_site_type_symbol
_atom_site_fract_x
_atom_site_fract_y
_atom_site_fract_z
_atom_site_U_iso_or_equiv
_atom_site_adp_type
_atom_site_occupancy
_atom_site_symmetry_multiplicity
_atom_site_calc_flag
_atom_site_refinement_flags
C1 C 0.9028(5) -0.0487(2) 0.10133(15) 0.0396(9) Uani 1 1 d .
C2 C 1.0455(4) -0.1038(2) 0.08972(13) 0.0338(8) Uani 1 1 d .
C3 C 1.0904(5) -0.1584(2) 0.12499(15) 0.0459(10) Uani 1 1 d .
H3 H 1.0362 -0.1602 0.1573 0.055 Uiso 1 1 calc R
C4 C 1.2137(5) -0.2109(2) 0.11384(15) 0.0493(11) Uani 1 1 d .
H4 H 1.2426 -0.2479 0.1383 0.059 Uiso 1 1 calc R
C5 C 1.2942(5) -0.2082(2) 0.06616(14) 0.0383(9) Uani 1 1 d .
C6 C 1.2547(5) -0.1528(2) 0.03072(15) 0.0483(11) Uani 1 1 d .
H6 H 1.3128 -0.1502 -0.0008 0.058 Uiso 1 1 calc R
C7 C 1.1283(5) -0.1007(2) 0.04186(15) 0.0466(10) Uani 1 1 d .
H7 H 1.0990 -0.0638 0.0174 0.056 Uiso 1 1 calc R
C8 C 1.5501(5) -0.3105(2) 0.10631(16) 0.0438(10) Uani 1 1 d .
C9 C 1.4670(6) -0.3603(2) 0.13675(18) 0.0576(12) Uani 1 1 d .
H9 H 1.3506 -0.3754 0.1272 0.069 Uiso 1 1 calc R
C10 C 1.5574(6) -0.3878(2) 0.18173(19) 0.0585(12) Uani 1 1 d .
H10 H 1.5002 -0.4206 0.2032 0.070 Uiso 1 1 calc R
C11 C 1.7332(5) -0.3671(2) 0.19560(15) 0.0451(10) Uani 1 1 d .
C12 C 1.8138(5) -0.3175(2) 0.16394(17) 0.0520(11) Uani 1 1 d .
H12 H 1.9315 -0.3033 0.1726 0.062 Uiso 1 1 calc R
C13 C 1.7221(6) -0.2884(2) 0.11924(16) 0.0520(11) Uani 1 1 d .
H13 H 1.7769 -0.2543 0.0983 0.062 Uiso 1 1 calc R
C14 C 1.8350(6) -0.4015(2) 0.24318(17) 0.0523(11) Uani 1 1 d .
C15 C 0.4416(6) 0.0448(3) 0.06648(16) 0.0563(12) Uani 1 1 d .
H15 H 0.5121 0.0170 0.0451 0.068 Uiso 1 1 calc R
C16 C 0.2994(6) 0.0851(3) 0.04869(17) 0.0618(13) Uani 1 1 d .
H16 H 0.2543 0.0903 0.0135 0.074 Uiso 1 1 calc R
C17 C 0.3389(5) 0.0950(2) 0.13477(15) 0.0423(10) Uani 1 1 d .
H17 H 0.3233 0.1092 0.1697 0.051 Uiso 1 1 calc R
C18 C 0.0965(4) 0.1721(2) 0.09411(14) 0.0361(9) Uani 1 1 d .
C19 C -0.0222(5) 0.1705(2) 0.13368(15) 0.0408(9) Uani 1 1 d .
H19 H -0.0269 0.1304 0.1562 0.049 Uiso 1 1 calc R
C20 C -0.1350(5) 0.2299(2) 0.13935(15) 0.0407(9) Uani 1 1 d .
H20 H -0.2135 0.2299 0.1666 0.049 Uiso 1 1 calc R
C21 C -0.1325(4) 0.2894(2) 0.10496(15) 0.0367(9) Uani 1 1 d .
C22 C -0.0223(5) 0.2859(2) 0.06227(14) 0.0415(9) Uani 1 1 d .
H22 H -0.0273 0.3228 0.0368 0.050 Uiso 1 1 calc R
C23 C 0.0935(5) 0.2282(2) 0.05748(14) 0.0406(9) Uani 1 1 d .
H23 H 0.1695 0.2272 0.0296 0.049 Uiso 1 1 calc R
C24 C -0.3766(5) 0.3540(2) 0.14714(16) 0.0408(9) Uani 1 1 d .
C25 C -0.5196(5) 0.3069(2) 0.13942(17) 0.0515(11) Uani 1 1 d .
H25 H -0.5207 0.2721 0.1124 0.062 Uiso 1 1 calc R
C26 C -0.6614(5) 0.3114(2) 0.17200(17) 0.0489(11) Uani 1 1 d .
H26 H -0.7586 0.2800 0.1666 0.059 Uiso 1 1 calc R
C27 C -0.6593(5) 0.3625(2) 0.21251(15) 0.0390(9) Uani 1 1 d .
C28 C -0.5137(5) 0.4087(2) 0.22108(15) 0.0451(10) Uani 1 1 d .
H28 H -0.5099 0.4422 0.2490 0.054 Uiso 1 1 calc R
C29 C -0.3750(5) 0.4046(2) 0.18791(15) 0.0447(10) Uani 1 1 d .
H29 H -0.2784 0.4364 0.1930 0.054 Uiso 1 1 calc R
C30 C -0.9252(5) 0.3166(2) 0.25979(17) 0.0517(11) Uani 1 1 d .
H30 H -0.9194 0.2671 0.2519 0.062 Uiso 1 1 calc R
C31 C -1.0469(5) 0.3497(2) 0.28852(16) 0.0505(11) Uani 1 1 d .
H31 H -1.1406 0.3265 0.3042 0.061 Uiso 1 1 calc R
C32 C -0.8700(5) 0.4331(2) 0.26371(15) 0.0448(10) Uani 1 1 d .
H32 H -0.8173 0.4784 0.2584 0.054 Uiso 1 1 calc R
C33 C -0.1764(6) 0.4221(2) 0.09305(16) 0.0500(11) Uani 1 1 d .
C34 C -0.2976(7) 0.4674(3) 0.06563(18) 0.0705(14) Uani 1 1 d .
H34 H -0.4159 0.4526 0.0587 0.085 Uiso 1 1 calc R
C35 C -0.2417(13) 0.5349(4) 0.0485(2) 0.103(2) Uani 1 1 d .
H35 H -0.3246 0.5658 0.0309 0.124 Uiso 1 1 calc R
C36 C -0.0722(15) 0.5569(4) 0.0565(3) 0.124(3) Uani 1 1 d .
H36 H -0.0377 0.6023 0.0442 0.148 Uiso 1 1 calc R
C37 C 0.0490(11) 0.5131(4) 0.0823(3) 0.108(2) Uani 1 1 d .
H37 H 0.1677 0.5281 0.0873 0.130 Uiso 1 1 calc R
C38 C -0.0021(7) 0.4450(3) 0.1019(2) 0.0716(14) Uani 1 1 d .
H38 H 0.0814 0.4156 0.1207 0.086 Uiso 1 1 calc R
N1 N 0.4669(4) 0.05088(17) 0.12065(12) 0.0400(8) Uani 1 1 d .
N2 N 0.2348(4) 0.11671(17) 0.09262(11) 0.0378(7) Uani 1 1 d .
N3 N -0.2337(4) 0.35301(18) 0.11227(13) 0.0453(8) Uani 1 1 d .
N4 N -0.8103(4) 0.37033(17) 0.24418(12) 0.0412(8) Uani 1 1 d .
N5 N -1.0116(4) 0.42344(18) 0.29114(12) 0.0426(8) Uani 1 1 d .
O1 O 0.8545(4) -0.00297(18) 0.06855(12) 0.0739(10) Uani 1 1 d .
O2 O 0.8387(4) -0.05664(18) 0.14623(11) 0.0646(9) Uani 1 1 d .
O3 O 1.7368(4) -0.43687(17) 0.27468(11) 0.0608(8) Uani 1 1 d .
O4 O 1.9984(4) -0.39644(19) 0.24869(12) 0.0745(10) Uani 1 1 d .
O5 O 1.3205(5) -0.33984(19) 0.02794(13) 0.0845(11) Uani 1 1 d .
O6 O 1.5597(5) -0.2505(2) 0.01332(13) 0.0894(13) Uani 1 1 d .
S1 S 1.43397(16) -0.28020(7) 0.04714(4) 0.0560(3) Uani 1 1 d .
Zn1 Zn 0.64544(5) 0.00184(2) 0.170273(16) 0.03613(13) Uani 1 1 d .

loop_
_atom_site_aniso_label
_atom_site_aniso_U_11
_atom_site_aniso_U_22
_atom_site_aniso_U_33
_atom_site_aniso_U_23
_atom_site_aniso_U_13
_atom_site_aniso_U_12
C1 0.039(2) 0.042(2) 0.038(2) 0.0000(19) 0.0037(18) 0.0075(17)
C2 0.0313(19) 0.039(2) 0.0316(18) 0.0034(16) 0.0048(15) 0.0068(15)
C3 0.044(2) 0.060(3) 0.036(2) 0.013(2) 0.0160(18) 0.012(2)
C4 0.053(2) 0.053(3) 0.042(2) 0.016(2) 0.0086(19) 0.024(2)
C5 0.034(2) 0.041(2) 0.040(2) -0.0016(18) 0.0055(17) 0.0140(16)
C6 0.052(2) 0.054(3) 0.042(2) 0.007(2) 0.021(2) 0.015(2)
C7 0.055(3) 0.046(3) 0.040(2) 0.0162(19) 0.0133(19) 0.0169(19)
C8 0.042(2) 0.040(3) 0.048(2) 0.0011(19) 0.0010(19) 0.0153(18)
C9 0.047(3) 0.050(3) 0.073(3) 0.005(2) -0.016(2) 0.000(2)
C10 0.056(3) 0.047(3) 0.071(3) 0.014(2) -0.003(2) -0.005(2)
C11 0.051(2) 0.040(3) 0.043(2) -0.0029(19) -0.0017(19) 0.0136(19)
C12 0.043(2) 0.057(3) 0.056(3) 0.003(2) -0.001(2) -0.002(2)
C13 0.054(3) 0.050(3) 0.053(3) 0.009(2) 0.009(2) 0.009(2)
C14 0.061(3) 0.049(3) 0.046(2) -0.002(2) -0.002(2) 0.016(2)
C15 0.059(3) 0.072(3) 0.038(2) -0.015(2) 0.001(2) 0.032(2)
C16 0.060(3) 0.084(4) 0.039(2) -0.016(2) -0.005(2) 0.035(3)
C17 0.044(2) 0.052(3) 0.0317(19) -0.0023(18) 0.0028(17) 0.0141(19)
C18 0.032(2) 0.037(2) 0.039(2) -0.0088(17) -0.0020(16) 0.0070(16)
C19 0.035(2) 0.039(2) 0.050(2) 0.0040(18) 0.0103(18) 0.0053(16)
C20 0.0292(19) 0.047(3) 0.047(2) -0.0061(19) 0.0108(17) 0.0028(17)
C21 0.0284(19) 0.037(2) 0.044(2) -0.0021(18) 0.0008(16) 0.0066(16)
C22 0.042(2) 0.047(3) 0.036(2) 0.0037(18) 0.0034(17) 0.0112(18)
C23 0.037(2) 0.052(3) 0.034(2) -0.0022(19) 0.0062(17) 0.0098(18)
C24 0.035(2) 0.037(2) 0.050(2) -0.0062(19) 0.0019(18) 0.0108(17)
C25 0.037(2) 0.049(3) 0.069(3) -0.028(2) 0.006(2) 0.0029(18)
C26 0.031(2) 0.047(3) 0.067(3) -0.021(2) 0.001(2) -0.0005(17)
C27 0.032(2) 0.043(2) 0.042(2) -0.0055(18) 0.0028(17) 0.0064(17)
C28 0.044(2) 0.051(3) 0.040(2) -0.0152(19) 0.0022(19) -0.0022(19)
C29 0.038(2) 0.048(3) 0.048(2) -0.008(2) 0.0015(19) -0.0037(18)
C30 0.054(3) 0.035(2) 0.066(3) 0.003(2) 0.008(2) -0.0055(19)
C31 0.049(2) 0.048(3) 0.056(3) 0.003(2) 0.016(2) -0.007(2)
C32 0.043(2) 0.040(2) 0.053(2) -0.003(2) 0.0149(19) -0.0055(18)
C33 0.064(3) 0.038(3) 0.050(2) -0.006(2) 0.018(2) 0.008(2)
C34 0.095(4) 0.062(3) 0.055(3) -0.001(3) 0.008(3) 0.035(3)
C35 0.194(8) 0.057(4) 0.063(4) 0.016(3) 0.035(5) 0.049(5)
C36 0.232(11) 0.048(4) 0.100(6) 0.003(4) 0.082(7) 0.007(6)
C37 0.138(6) 0.072(5) 0.121(6) -0.027(4) 0.055(5) -0.046(4)
C38 0.077(4) 0.058(3) 0.082(4) -0.002(3) 0.016(3) -0.005(3)
N1 0.0382(17) 0.044(2) 0.0379(18) -0.0025(15) 0.0033(14) 0.0137(14)
N2 0.0364(17) 0.0403(19) 0.0364(17) -0.0060(15) 0.0007(14) 0.0129(14)
N3 0.0389(18) 0.041(2) 0.058(2) -0.0024(17) 0.0149(16) 0.0097(15)
N4 0.0378(18) 0.038(2) 0.0481(19) -0.0060(16) 0.0060(15) 0.0012(14)
N5 0.0384(18) 0.043(2) 0.0477(19) -0.0019(16) 0.0120(15) -0.0029(15)
O1 0.084(2) 0.078(2) 0.0629(19) 0.0265(18) 0.0284(17) 0.0487(19)
O2 0.0638(19) 0.084(2) 0.0481(17) 0.0160(16) 0.0243(15) 0.0417(17)
O3 0.069(2) 0.064(2) 0.0490(17) 0.0085(16) 0.0042(16) 0.0131(16)
O4 0.062(2) 0.099(3) 0.060(2) 0.0172(19) -0.0145(17) 0.0058(19)
O5 0.105(3) 0.065(2) 0.077(2) -0.027(2) -0.043(2) 0.030(2)
O6 0.078(2) 0.127(3) 0.067(2) 0.034(2) 0.0386(18) 0.061(2)
S1 0.0605(7) 0.0654(8) 0.0421(6) -0.0005(6) 0.0035(5) 0.0343(6)
Zn1 0.0331(2) 0.0430(3) 0.0328(2) 0.0007(2) 0.00672(16) 0.0083(2)

loop_
_atom_type_symbol
_atom_type_description
_atom_type_scat_dispersion_real
_atom_type_scat_dispersion_imag
_atom_type_scat_source
C C 0.0033 0.0016 'International Tables Vol C Tables 4.2.6.8 and 6.1.1.4'
H H 0.0000 0.0000 'International Tables Vol C Tables 4.2.6.8 and 6.1.1.4'
N N 0.0061 0.0033 'International Tables Vol C Tables 4.2.6.8 and 6.1.1.4'
O O 0.0106 0.0060 'International Tables Vol C Tables 4.2.6.8 and 6.1.1.4'
S S 0.1246 0.1234 'International Tables Vol C Tables 4.2.6.8 and 6.1.1.4'
Zn Zn 0.2839 1.4301 'International Tables Vol C Tables 4.2.6.8 and 6.1.1.4'

loop_
_geom_angle_atom_site_label_1
_geom_angle_atom_site_label_2
_geom_angle_atom_site_label_3
_geom_angle
_geom_angle_site_symmetry_1
_geom_angle_site_symmetry_3
O1 C1 O2 125.0(4) . .
O1 C1 C2 120.9(3) . .
O2 C1 C2 114.1(3) . .
C3 C2 C7 119.2(3) . .
C3 C2 C1 120.8(3) . .
C7 C2 C1 120.0(3) . .
C2 C3 C4 121.4(3) . .
C2 C3 H3 119.3 . .
C4 C3 H3 119.3 . .
C3 C4 C5 119.3(4) . .
C3 C4 H4 120.3 . .
C5 C4 H4 120.3 . .
C6 C5 C4 120.3(3) . .
C6 C5 S1 118.9(3) . .
C4 C5 S1 120.5(3) . .
C5 C6 C7 120.0(3) . .
C5 C6 H6 120.0 . .
C7 C6 H6 120.0 . .
C6 C7 C2 119.7(3) . .
C6 C7 H7 120.1 . .
C2 C7 H7 120.1 . .
C9 C8 C13 121.3(4) . .
C9 C8 S1 117.8(3) . .
C13 C8 S1 120.8(3) . .
C8 C9 C10 119.2(4) . .
C8 C9 H9 120.4 . .
C10 C9 H9 120.4 . .
C9 C10 C11 120.9(4) . .
C9 C10 H10 119.5 . .
C11 C10 H10 119.5 . .
C12 C11 C10 118.6(4) . .
C12 C11 C14 121.1(4) . .
C10 C11 C14 120.3(4) . .
C11 C12 C13 120.8(4) . .
C11 C12 H12 119.6 . .
C13 C12 H12 119.6 . .
C8 C13 C12 119.2(4) . .
C8 C13 H13 120.4 . .
C12 C13 H13 120.4 . .
O4 C14 O3 124.9(4) . .
O4 C14 C11 120.4(4) . .
O3 C14 C11 114.7(4) . .
C16 C15 N1 110.0(3) . .
C16 C15 H15 125.0 . .
N1 C15 H15 125.0 . .
C15 C16 N2 106.1(4) . .
C15 C16 H16 126.9 . .
N2 C16 H16 126.9 . .
N1 C17 N2 111.4(3) . .
N1 C17 H17 124.3 . .
N2 C17 H17 124.3 . .
C19 C18 C23 120.9(3) . .
C19 C18 N2 119.9(3) . .
C23 C18 N2 119.0(3) . .
C18 C19 C20 118.8(4) . .
C18 C19 H19 120.6 . .
C20 C19 H19 120.6 . .
C19 C20 C21 121.1(3) . .
C19 C20 H20 119.4 . .
C21 C20 H20 119.4 . .
C20 C21 C22 118.3(3) . .
C20 C21 N3 122.6(3) . .
C22 C21 N3 119.1(3) . .
C23 C22 C21 120.6(4) . .
C23 C22 H22 119.7 . .
C21 C22 H22 119.7 . .
C22 C23 C18 119.8(3) . .
C22 C23 H23 120.1 . .
C18 C23 H23 120.1 . .
C25 C24 C29 119.6(4) . .
C25 C24 N3 120.7(4) . .
C29 C24 N3 119.6(3) . .
C24 C25 C26 119.8(4) . .
C24 C25 H25 120.1 . .
C26 C25 H25 120.1 . .
C27 C26 C25 120.3(4) . .
C27 C26 H26 119.9 . .
C25 C26 H26 119.9 . .
C26 C27 C28 120.0(3) . .
C26 C27 N4 120.4(3) . .
C28 C27 N4 119.5(3) . .
C29 C28 C27 119.2(4) . .
C29 C28 H28 120.4 . .
C27 C28 H28 120.4 . .
C28 C29 C24 121.1(4) . .
C28 C29 H29 119.5 . .
C24 C29 H29 119.5 . .
C31 C30 N4 106.7(4) . .
C31 C30 H30 126.7 . .
N4 C30 H30 126.7 . .
C30 C31 N5 109.6(3) . .
C30 C31 H31 125.2 . .
N5 C31 H31 125.2 . .
N5 C32 N4 112.1(3) . .
N5 C32 H32 124.0 . .
N4 C32 H32 124.0 . .
C38 C33 C34 118.9(5) . .
C38 C33 N3 121.1(4) . .
C34 C33 N3 119.9(4) . .
C33 C34 C35 119.4(6) . .
C33 C34 H34 120.3 . .
C35 C34 H34 120.3 . .
C36 C35 C34 121.8(7) . .
C36 C35 H35 119.1 . .
C34 C35 H35 119.1 . .
C35 C36 C37 119.8(7) . .
C35 C36 H36 120.1 . .
C37 C36 H36 120.1 . .
C36 C37 C38 120.6(7) . .
C36 C37 H37 119.7 . .
C38 C37 H37 119.7 . .
C33 C38 C37 119.5(6) . .
C33 C38 H38 120.3 . .
C37 C38 H38 120.3 . .
C17 N1 C15 105.2(3) . .
C17 N1 Zn1 125.4(2) . .
C15 N1 Zn1 129.3(2) . .
C17 N2 C16 107.3(3) . .
C17 N2 C18 124.6(3) . .
C16 N2 C18 127.5(3) . .
C21 N3 C24 121.4(3) . .
C21 N3 C33 120.9(3) . .
C24 N3 C33 116.6(3) . .
C32 N4 C30 106.3(3) . .
C32 N4 C27 125.8(3) . .
C30 N4 C27 127.9(3) . .
C32 N5 C31 105.5(3) . .
C32 N5 Zn1 126.4(3) . 2_455
C31 N5 Zn1 128.1(2) . 2_455
C1 O2 Zn1 123.5(3) . .
C14 O3 Zn1 118.5(3) . 2_745
O6 S1 O5 119.2(2) . .
O6 S1 C8 108.5(2) . .
O5 S1 C8 106.9(2) . .
O6 S1 C5 107.6(2) . .
O5 S1 C5 107.99(19) . .
C8 S1 C5 105.92(18) . .
O2 Zn1 O3 103.26(14) . 2_755
O2 Zn1 N1 122.88(12) . .
O3 Zn1 N1 116.16(13) 2_755 .
O2 Zn1 N5 99.16(13) . 2_445
O3 Zn1 N5 106.41(13) 2_755 2_445
N1 Zn1 N5 106.73(13) . 2_445

loop_
_geom_bond_atom_site_label_1
_geom_bond_atom_site_label_2
_geom_bond_distance
_geom_bond_site_symmetry_2
C1 O1 1.213(4) .
C1 O2 1.262(4) .
C1 C2 1.510(5) .
C2 C3 1.365(5) .
C2 C7 1.389(5) .
C3 C4 1.373(5) .
C3 H3 0.9300 .
C4 C5 1.376(5) .
C4 H4 0.9300 .
C5 C6 1.369(5) .
C5 S1 1.767(4) .
C6 C7 1.384(5) .
C6 H6 0.9300 .
C7 H7 0.9300 .
C8 C9 1.365(6) .
C8 C13 1.367(5) .
C8 S1 1.762(4) .
C9 C10 1.374(6) .
C9 H9 0.9300 .
C10 C11 1.390(5) .
C10 H10 0.9300 .
C11 C12 1.372(5) .
C11 C14 1.512(5) .
C12 C13 1.384(5) .
C12 H12 0.9300 .
C13 H13 0.9300 .
C14 O4 1.224(5) .
C14 O3 1.289(5) .
C15 C16 1.347(5) .
C15 N1 1.366(5) .
C15 H15 0.9300 .
C16 N2 1.362(5) .
C16 H16 0.9300 .
C17 N1 1.318(4) .
C17 N2 1.334(4) .
C17 H17 0.9300 .
C18 C19 1.375(5) .
C18 C23 1.380(5) .
C18 N2 1.450(4) .
C19 C20 1.390(5) .
C19 H19 0.9300 .
C20 C21 1.391(5) .
C20 H20 0.9300 .
C21 C22 1.396(5) .
C21 N3 1.408(4) .
C22 C23 1.375(5) .
C22 H22 0.9300 .
C23 H23 0.9300 .
C24 C25 1.378(5) .
C24 C29 1.381(5) .
C24 N3 1.425(4) .
C25 C26 1.383(5) .
C25 H25 0.9300 .
C26 C27 1.381(5) .
C26 H26 0.9300 .
C27 C28 1.385(5) .
C27 N4 1.430(4) .
C28 C29 1.374(5) .
C28 H28 0.9300 .
C29 H29 0.9300 .
C30 C31 1.343(5) .
C30 N4 1.380(5) .
C30 H30 0.9300 .
C31 N5 1.376(5) .
C31 H31 0.9300 .
C32 N5 1.312(4) .
C32 N4 1.339(5) .
C32 H32 0.9300 .
C33 C38 1.373(6) .
C33 C34 1.379(6) .
C33 N3 1.430(5) .
C34 C35 1.383(8) .
C34 H34 0.9300 .
C35 C36 1.332(10) .
C35 H35 0.9300 .
C36 C37 1.345(10) .
C36 H36 0.9300 .
C37 C38 1.402(8) .
C37 H37 0.9300 .
C38 H38 0.9300 .
N1 Zn1 1.982(3) .
N5 Zn1 2.032(3) 2_455
O2 Zn1 1.927(3) .
O3 Zn1 1.947(3) 2_745
O5 S1 1.447(4) .
O6 S1 1.416(3) .
Zn1 O3 1.947(3) 2_755
Zn1 N5 2.032(3) 2_445

loop_
_geom_torsion_atom_site_label_1
_geom_torsion_atom_site_label_2
_geom_torsion_atom_site_label_3
_geom_torsion_atom_site_label_4
_geom_torsion
_geom_torsion_site_symmetry_4
O1 C1 C2 C3 -175.1(4) .
O2 C1 C2 C3 2.9(5) .
O1 C1 C2 C7 2.6(6) .
O2 C1 C2 C7 -179.4(4) .
C7 C2 C3 C4 -0.8(6) .
C1 C2 C3 C4 176.9(4) .
C2 C3 C4 C5 0.2(7) .
C3 C4 C5 C6 1.5(6) .
C3 C4 C5 S1 -172.8(3) .
C4 C5 C6 C7 -2.4(6) .
S1 C5 C6 C7 171.9(3) .
C5 C6 C7 C2 1.8(6) .
C3 C2 C7 C6 -0.1(6) .
C1 C2 C7 C6 -177.9(4) .
C13 C8 C9 C10 1.1(7) .
S1 C8 C9 C10 176.8(3) .
C8 C9 C10 C11 -1.9(7) .
C9 C10 C11 C12 1.3(7) .
C9 C10 C11 C14 -176.0(4) .
C10 C11 C12 C13 0.2(6) .
C14 C11 C12 C13 177.5(4) .
C9 C8 C13 C12 0.3(6) .
S1 C8 C13 C12 -175.2(3) .
C11 C12 C13 C8 -1.0(6) .
C12 C11 C14 O4 -13.7(6) .
C10 C11 C14 O4 163.5(4) .
C12 C11 C14 O3 168.5(4) .
C10 C11 C14 O3 -14.3(6) .
N1 C15 C16 N2 -0.1(6) .
C23 C18 C19 C20 -5.9(6) .
N2 C18 C19 C20 170.1(3) .
C18 C19 C20 C21 1.7(6) .
C19 C20 C21 C22 4.3(6) .
C19 C20 C21 N3 -174.4(3) .
C20 C21 C22 C23 -6.3(5) .
N3 C21 C22 C23 172.5(3) .
C21 C22 C23 C18 2.3(6) .
C19 C18 C23 C22 3.9(6) .
N2 C18 C23 C22 -172.1(3) .
C29 C24 C25 C26 1.1(6) .
N3 C24 C25 C26 -176.6(4) .
C24 C25 C26 C27 -0.7(6) .
C25 C26 C27 C28 -0.8(6) .
C25 C26 C27 N4 176.2(4) .
C26 C27 C28 C29 1.9(6) .
N4 C27 C28 C29 -175.1(3) .
C27 C28 C29 C24 -1.6(6) .
C25 C24 C29 C28 0.1(6) .
N3 C24 C29 C28 177.7(4) .
N4 C30 C31 N5 0.3(5) .
C38 C33 C34 C35 -1.0(7) .
N3 C33 C34 C35 178.3(4) .
C33 C34 C35 C36 1.8(9) .
C34 C35 C36 C37 -0.7(12) .
C35 C36 C37 C38 -1.2(11) .
C34 C33 C38 C37 -0.8(7) .
N3 C33 C38 C37 179.9(4) .
C36 C37 C38 C33 2.0(9) .
N2 C17 N1 C15 0.2(5) .
N2 C17 N1 Zn1 -177.0(2) .
C16 C15 N1 C17 0.0(5) .
C16 C15 N1 Zn1 177.0(3) .
N1 C17 N2 C16 -0.3(5) .
N1 C17 N2 C18 -172.1(3) .
C15 C16 N2 C17 0.2(5) .
C15 C16 N2 C18 171.8(4) .
C19 C18 N2 C17 -46.3(5) .
C23 C18 N2 C17 129.7(4) .
C19 C18 N2 C16 143.5(4) .
C23 C18 N2 C16 -40.5(6) .
C20 C21 N3 C24 -15.5(6) .
C22 C21 N3 C24 165.8(3) .
C20 C21 N3 C33 152.7(4) .
C22 C21 N3 C33 -26.0(5) .
C25 C24 N3 C21 -58.3(5) .
C29 C24 N3 C21 124.1(4) .
C25 C24 N3 C33 133.0(4) .
C29 C24 N3 C33 -44.6(5) .
C38 C33 N3 C21 -46.6(6) .
C34 C33 N3 C21 134.0(4) .
C38 C33 N3 C24 122.1(4) .
C34 C33 N3 C24 -57.2(5) .
N5 C32 N4 C30 1.0(5) .
N5 C32 N4 C27 179.7(3) .
C31 C30 N4 C32 -0.8(5) .
C31 C30 N4 C27 -179.4(4) .
C26 C27 N4 C32 -144.2(4) .
C28 C27 N4 C32 32.8(6) .
C26 C27 N4 C30 34.2(6) .
C28 C27 N4 C30 -148.7(4) .
N4 C32 N5 C31 -0.9(5) .
N4 C32 N5 Zn1 178.4(2) 2_455
C30 C31 N5 C32 0.3(5) .
C30 C31 N5 Zn1 -178.9(3) 2_455
O1 C1 O2 Zn1 1.6(6) .
C2 C1 O2 Zn1 -176.3(2) .
O4 C14 O3 Zn1 -8.8(6) 2_745
C11 C14 O3 Zn1 168.9(2) 2_745
C9 C8 S1 O6 -160.0(3) .
C13 C8 S1 O6 15.7(4) .
C9 C8 S1 O5 -30.3(4) .
C13 C8 S1 O5 145.4(3) .
C9 C8 S1 C5 84.6(4) .
C13 C8 S1 C5 -99.7(4) .
C6 C5 S1 O6 33.3(4) .
C4 C5 S1 O6 -152.4(3) .
C6 C5 S1 O5 -96.6(4) .
C4 C5 S1 O5 77.7(4) .
C6 C5 S1 C8 149.2(3) .
C4 C5 S1 C8 -36.4(4) .
C1 O2 Zn1 O3 -108.8(3) 2_755
C1 O2 Zn1 N1 25.0(4) .
C1 O2 Zn1 N5 141.8(3) 2_445
C17 N1 Zn1 O2 -175.6(3) .
C15 N1 Zn1 O2 7.9(4) .
C17 N1 Zn1 O3 -47.2(4) 2_755
C15 N1 Zn1 O3 136.3(4) 2_755
C17 N1 Zn1 N5 71.3(3) 2_445
C15 N1 Zn1 N5 -105.2(4) 2_445
